data_1101179
loop_
_publ_author_name
'Ouellette, Wayne'
'Yu, Ming Hui'
'O'Connor, Charles J.'
'Zubieta, Jon'

_publ_section_title
;
 Structural Diversity of the Oxovanadium Organodiphosphonate System:
 A Platform for the Design of Void Channels
;
_journal_issue 8
_journal_name_full 'Inorganic Chemistry'
_journal_page_first 3224
_journal_page_last 3239
_journal_paper_doi 10.1021/ic0517422
_journal_volume 45
_journal_year 2006
_chemical_formula_sum 'C3 H10 O6 P V'
_chemical_formula_weight 224.02
_space_group_IT_number 14
_symmetry_cell_setting monoclinic
_symmetry_space_group_name_Hall '-P 2ybc'
_symmetry_space_group_name_H-M 'P 1 21/c 1'
_cell_angle_alpha 90.00
_cell_angle_beta 94.606(2)
_cell_angle_gamma 90.00
_cell_formula_units_Z 4
_cell_length_a 14.0943(12)
_cell_length_b 5.2746(4)
_cell_length_c 10.1660(8)
_cell_measurement_temperature 90(2)
_cell_volume 753.32(10)
_diffrn_ambient_temperature 90(2)
_exptl_crystal_density_diffrn 1.975
_cod_depositor_comments
;
The following automatic conversions were performed:
'_symmetry_cell_setting' value 'Monoclinic' changed to 'monoclinic'
according to '/home/saulius/struct/CIF-dictionaries/cif_core.dic'
dictionary named 'cif_core.dic' version 2.4.1 from 2010-06-29.

Automatic conversion script
Id: cif_fix_enum 1527 2010-12-29 10:47:43Z saulius 
;
_cod_original_sg_symbol_H-M 'P 21/c'
_cod_database_code 1101179

loop_
_symmetry_equiv_pos_as_xyz
'x, y, z'
'-x, y+1/2, -z+1/2'
'-x, -y, -z'
'x, -y-1/2, z-1/2'

loop_
_atom_site_label
_atom_site_type_symbol
_atom_site_fract_x
_atom_site_fract_y
_atom_site_fract_z
_atom_site_U_iso_or_equiv
_atom_site_adp_type
_atom_site_occupancy
_atom_site_symmetry_multiplicity
_atom_site_calc_flag
_atom_site_refinement_flags
_atom_site_disorder_assembly
_atom_site_disorder_group
V1 V 0.80978(4) 1.10864(9) 0.34935(5) 0.00629(17) Uani 1 1 d . . .
P1 P 0.78928(6) 0.89833(14) 0.64335(8) 0.0056(2) Uani 1 1 d . . .
O1 O 0.83060(16) 0.8711(4) 0.5071(2) 0.0066(4) Uani 1 1 d . . .
O2 O 0.69779(18) 1.1387(5) 0.3533(3) 0.0147(5) Uani 1 1 d . . .
O4 O 0.82384(17) 1.3433(4) 0.1979(2) 0.0096(5) Uani 1 1 d . . .
O5 O 0.82557(16) 0.8194(4) 0.2303(2) 0.0098(5) Uani 1 1 d . . .
O90 O 0.9749(2) 1.0732(5) 0.3368(3) 0.0144(5) Uani 1 1 d . . .
O91 O 0.86291(19) 1.3819(4) 0.4743(3) 0.0112(5) Uani 1 1 d . . .
C1 C 0.6621(2) 0.8820(6) 0.6241(3) 0.0094(6) Uani 1 1 d . . .
H1A H 0.6371 0.8844 0.7123 0.011 Uiso 1 1 calc R . .
H1B H 0.6373 1.0338 0.5754 0.011 Uiso 1 1 calc R . .
C2 C 0.6254(3) 0.6442(7) 0.5501(4) 0.0200(8) Uani 1 1 d . . .
H2A H 0.6473 0.6486 0.4600 0.024 Uiso 1 1 calc R . .
H2B H 0.6545 0.4937 0.5954 0.024 Uiso 1 1 calc R . .
C3 C 0.5194(3) 0.6129(8) 0.5394(5) 0.0264(9) Uani 1 1 d . . .
H3A H 0.4905 0.7683 0.4991 0.032 Uiso 1 1 calc R . .
H3B H 0.4982 0.5996 0.6297 0.032 Uiso 1 1 calc R . .
H90A H 1.017(5) 1.123(12) 0.397(7) 0.06(2) Uiso 1 1 d . . .
H90B H 0.989(5) 0.969(15) 0.309(7) 0.06(2) Uiso 1 1 d . . .
H91A H 0.857(4) 1.352(10) 0.547(6) 0.031(15) Uiso 1 1 d . . .
H91B H 0.856(6) 1.530(16) 0.465(8) 0.08(2) Uiso 1 1 d . . .

loop_
_atom_site_aniso_label
_atom_site_aniso_U_11
_atom_site_aniso_U_22
_atom_site_aniso_U_33
_atom_site_aniso_U_23
_atom_site_aniso_U_13
_atom_site_aniso_U_12
V1 0.0117(3) 0.0008(2) 0.0066(3) 0.00029(17) 0.00190(19) 0.00042(17)
P1 0.0093(4) 0.0012(3) 0.0064(4) 0.0000(2) 0.0016(3) 0.0002(3)
O1 0.0120(11) 0.0006(9) 0.0070(10) 0.0001(7) 0.0010(8) 0.0001(7)
O2 0.0151(12) 0.0135(12) 0.0159(12) 0.0051(9) 0.0033(9) 0.0034(9)
O4 0.0160(12) 0.0030(10) 0.0102(11) 0.0025(8) 0.0027(9) 0.0022(8)
O5 0.0129(11) 0.0064(10) 0.0102(11) -0.0045(8) 0.0013(8) 0.0004(8)
O90 0.0157(13) 0.0124(12) 0.0152(12) -0.0053(10) 0.0016(10) 0.0014(10)
O91 0.0250(13) 0.0002(10) 0.0086(11) -0.0006(8) 0.0024(9) -0.0004(9)
C1 0.0087(14) 0.0090(14) 0.0105(14) -0.0002(11) 0.0006(11) 0.0007(11)
C2 0.0107(16) 0.0141(16) 0.035(2) -0.0113(15) 0.0013(15) -0.0022(13)
C3 0.0102(17) 0.026(2) 0.043(3) -0.0149(18) 0.0019(16) -0.0036(14)

loop_
_geom_bond_atom_site_label_1
_geom_bond_atom_site_label_2
_geom_bond_distance
_geom_bond_site_symmetry_2
_geom_bond_publ_flag
V1 O2 1.590(3) . ?
V1 O5 1.971(2) . ?
V1 O4 1.998(2) . ?
V1 O91 2.025(2) . ?
V1 O1 2.038(2) . ?
V1 O90 2.348(3) . ?
P1 O5 1.513(2) 4_576 ?
P1 O4 1.536(2) 4_586 ?
P1 O1 1.552(2) . ?
P1 C1 1.790(3) . ?
O4 P1 1.536(2) 4_585 ?
O5 P1 1.513(2) 4_575 ?
O90 H90A 0.86(7) . ?
O90 H90B 0.66(8) . ?
O91 H91A 0.77(6) . ?
O91 H91B 0.79(8) . ?
C1 C2 1.530(5) . ?
C1 H1A 0.9900 . ?
C1 H1B 0.9900 . ?
C2 C3 1.499(5) . ?
C2 H2A 0.9900 . ?
C2 H2B 0.9900 . ?
C3 C3 1.513(7) 3_666 ?
C3 H3A 0.9900 . ?
C3 H3B 0.9900 . ?
